data_1531632
loop_
_publ_author_name
'Kutoglu, A.'
'Roesler, A.'
'Reinen, D.'

_publ_section_title
;
 Die Cu Al In O4-Struktur - roentgenographische und spektroskopische
 Untersuchungen an Verbindungen M(II) Me(III) In O4 (M(II). Mn(II) -
 Zn(II), Me(III). Al, Ga)
;
_journal_name_full 'Zeitschrift fuer Anorganische und Allgemeine Chemie'
_journal_page_first 130
_journal_page_last 146
_journal_volume 456
_journal_year 1979
_chemical_formula_sum 'Al Cu In O4'
_chemical_name_systematic 'Cu Al In O4'
_space_group_IT_number 8
_symmetry_space_group_name_Hall 'C -2y'
_symmetry_space_group_name_H-M 'C 1 m 1'
_cell_angle_alpha 90
_cell_angle_beta 103.2
_cell_angle_gamma 90
_cell_formula_units_Z 2
_cell_length_a 5.728
_cell_length_b 3.309
_cell_length_c 8.352
_cell_volume 154.121
_citation_journal_id_ASTM ZAACAB
_cod_data_source_file Kutoglu_ZAACAB_1979_855.cif
_cod_data_source_block Al1Cu1In1O4
_cod_original_cell_volume 154.1209
_cod_original_formula_sum 'Al1 Cu1 In1 O4'
_cod_database_code 1531632

loop_
_symmetry_equiv_pos_as_xyz
x,y,z
x,-y,z
x+1/2,y+1/2,z
x+1/2,-y+1/2,z

loop_
_atom_site_label
_atom_site_type_symbol
_atom_site_fract_x
_atom_site_fract_y
_atom_site_fract_z
_atom_site_occupancy
_atom_site_U_iso_or_equiv
Cu2 Cu+2 0.4255 0 0.2774 0.5 0.0
Cu1 Cu+2 0 0 0 0.5 0.0
Al2 Al+3 0.4255 0 0.2774 0.5 0.0
O3 O-2 0.501 0 0.509 1 0.0
O1 O-2 0.315 0 0.03 1 0.0
O2 O-2 0.057 0 0.251 1 0.0
O4 O-2 0.921 0 0.769 1 0.0
Al1 Al+3 0 0 0 0.5 0.0
In1 In+3 0.209 0 0.6394 1 0.0
